data_4343581
loop_
_publ_author_name
'Gr\"utzke, Martin'
'Zhao, Tiankun'
'Immel, Timo A.'
'Huhn, Thomas'

_publ_section_title
;
 Heptacoordinate Heteroleptic Salan (ONNO) and Thiosalan (OSSO)
 Titanium(IV) Complexes: Investigation of Stability and Cytotoxicity.
;
_journal_issue 14
_journal_name_full 'Inorganic chemistry'
_journal_page_first 6697
_journal_page_last 6706
_journal_paper_doi 10.1021/acs.inorgchem.5b00690
_journal_volume 54
_journal_year 2015
_chemical_formula_moiety 'C27 H27 N O6 S2 Ti, C1 H1 Cl3'
_chemical_formula_sum 'C28 H28 Cl3 N O6 S2 Ti'
_chemical_formula_weight 692.88
_chemical_name_systematic
; 
 ? 
;
_space_group_IT_number 2
_symmetry_cell_setting triclinic
_symmetry_space_group_name_Hall '-P 1'
_symmetry_space_group_name_H-M 'P -1'
_atom_sites_solution_hydrogens geom
_atom_sites_solution_primary direct
_atom_sites_solution_secondary difmap
_audit_creation_method SHELXL-97
_cell_angle_alpha 115.759(7)
_cell_angle_beta 99.854(8)
_cell_angle_gamma 100.236(8)
_cell_formula_units_Z 2
_cell_length_a 10.3456(10)
_cell_length_b 12.9981(13)
_cell_length_c 13.1468(13)
_cell_measurement_reflns_used 26740
_cell_measurement_temperature 100(2)
_cell_measurement_theta_max 27.22
_cell_measurement_theta_min 1.56
_cell_volume 1504.1(3)
_computing_cell_refinement 'STOE X-AREA'
_computing_data_collection 'STOE X-AREA'
_computing_data_reduction 'STOE X-RED'
_computing_molecular_graphics 'Ortep-3 for Windows (Farrugia, 1997)'
_computing_publication_material 'SHELXL-97 (Sheldrick, 1997)'
_computing_structure_refinement 'SHELXL-97 (Sheldrick, 1997)'
_computing_structure_solution 'SHELXS-97 (Sheldrick, 1990)'
_diffrn_ambient_temperature 100(2)
_diffrn_detector_area_resol_mean 6.67
_diffrn_measured_fraction_theta_full 0.985
_diffrn_measured_fraction_theta_max 0.985
_diffrn_measurement_device_type 'STOE IPDS 2T'
_diffrn_measurement_method 'rotation method'
_diffrn_radiation_monochromator graphite
_diffrn_radiation_source 'fine-focus sealed tube'
_diffrn_radiation_type MoK\a
_diffrn_radiation_wavelength 0.71073
_diffrn_reflns_av_R_equivalents 0.0869
_diffrn_reflns_av_sigmaI/netI 0.0586
_diffrn_reflns_limit_h_max 13
_diffrn_reflns_limit_h_min -13
_diffrn_reflns_limit_k_max 16
_diffrn_reflns_limit_k_min -16
_diffrn_reflns_limit_l_max 16
_diffrn_reflns_limit_l_min -16
_diffrn_reflns_number 20789
_diffrn_reflns_theta_full 26.82
_diffrn_reflns_theta_max 26.82
_diffrn_reflns_theta_min 1.79
_exptl_absorpt_coefficient_mu 0.733
_exptl_absorpt_correction_T_max 0.9909
_exptl_absorpt_correction_T_min 0.9132
_exptl_absorpt_correction_type integration
_exptl_absorpt_process_details
;
'X-SHAPE 2.07 (03-Aug-2005) Stoe & Cie, Darmstadt, Germany'
;
_exptl_crystal_colour orange
_exptl_crystal_density_diffrn 1.530
_exptl_crystal_density_method 'not measured'
_exptl_crystal_description block
_exptl_crystal_F_000 712
_exptl_crystal_size_max 0.400
_exptl_crystal_size_mid 0.300
_exptl_crystal_size_min 0.200
_refine_diff_density_max 1.654
_refine_diff_density_min -0.873
_refine_diff_density_rms 0.081
_refine_ls_extinction_method none
_refine_ls_goodness_of_fit_ref 1.055
_refine_ls_hydrogen_treatment constr
_refine_ls_matrix_type full
_refine_ls_number_parameters 374
_refine_ls_number_reflns 6353
_refine_ls_number_restraints 0
_refine_ls_restrained_S_all 1.055
_refine_ls_R_factor_all 0.0595
_refine_ls_R_factor_gt 0.0459
_refine_ls_shift/su_max 0.000
_refine_ls_shift/su_mean 0.000
_refine_ls_structure_factor_coef Fsqd
_refine_ls_weighting_details 'calc w=1/[\s^2^(Fo^2^)+(0.0608P)^2^+1.5413P] where P=(Fo^2^+2Fc^2^)/3'
_refine_ls_weighting_scheme calc
_refine_ls_wR_factor_gt 0.1162
_refine_ls_wR_factor_ref 0.1219
_reflns_number_gt 5195
_reflns_number_total 6353
_reflns_threshold_expression >2sigma(I)
_cod_data_source_file ic5b00690_si_002.cif
_cod_data_source_block L2Ti(dipic)1
_cod_depositor_comments 'Adding full bibliography for 4343581--4343583.cif.'
_cod_database_code 4343581

loop_
_symmetry_equiv_pos_as_xyz
'x, y, z'
'-x, -y, -z'

loop_
_atom_site_label
_atom_site_type_symbol
_atom_site_fract_x
_atom_site_fract_y
_atom_site_fract_z
_atom_site_U_iso_or_equiv
_atom_site_adp_type
_atom_site_occupancy
_atom_site_symmetry_multiplicity
_atom_site_calc_flag
_atom_site_refinement_flags
Ti1 Ti 0.15168(4) 0.76225(4) 0.31191(4) 0.01435(12) Uani 1 1 d .
S1 S 0.17799(6) 0.63891(6) 0.09739(5) 0.01638(14) Uani 1 1 d .
S2 S 0.41939(6) 0.83494(6) 0.33168(5) 0.01605(14) Uani 1 1 d .
O6 O 0.2501(2) 1.01201(19) 0.66622(17) 0.0276(5) Uani 1 1 d .
O4 O 0.25343(18) 0.89102(17) 0.48208(16) 0.0193(4) Uani 1 1 d .
O3 O -0.03420(18) 0.64921(17) 0.20003(16) 0.0189(4) Uani 1 1 d .
O5 O -0.2635(2) 0.5916(2) 0.15814(18) 0.0283(5) Uani 1 1 d .
O2 O 0.14357(18) 0.87477(16) 0.26320(16) 0.0162(4) Uani 1 1 d .
O1 O 0.20329(18) 0.64271(17) 0.33538(16) 0.0174(4) Uani 1 1 d .
N1 N 0.0019(2) 0.79806(19) 0.40760(19) 0.0154(4) Uani 1 1 d .
C21 C -0.1503(3) 0.6511(2) 0.2254(2) 0.0186(5) Uani 1 1 d .
C22 C -0.1300(3) 0.7395(2) 0.3523(2) 0.0176(5) Uani 1 1 d .
C23 C -0.2298(3) 0.7605(3) 0.4099(2) 0.0217(6) Uani 1 1 d .
H3 H -0.3214 0.7187 0.3707 0.026 Uiso 1 1 calc R
C24 C -0.1898(3) 0.8459(3) 0.5281(3) 0.0227(6) Uani 1 1 d .
H4 H -0.2549 0.8617 0.5693 0.027 Uiso 1 1 calc R
C25 C -0.0519(3) 0.9076(2) 0.5849(2) 0.0195(5) Uani 1 1 d .
H5 H -0.0234 0.9653 0.6637 0.023 Uiso 1 1 calc R
C26 C 0.0412(3) 0.8806(2) 0.5204(2) 0.0167(5) Uani 1 1 d .
C27 C 0.1937(3) 0.9359(2) 0.5646(2) 0.0188(5) Uani 1 1 d .
C13 C 0.3366(3) 0.9755(2) 0.2337(2) 0.0174(5) Uani 1 1 d .
C8 C 0.1958(3) 0.9204(2) 0.1992(2) 0.0158(5) Uani 1 1 d .
C9 C 0.1083(3) 0.9095(2) 0.0986(2) 0.0175(5) Uani 1 1 d .
C10 C 0.1649(3) 0.9589(2) 0.0359(2) 0.0215(6) Uani 1 1 d .
H11 H 0.1083 0.9519 -0.0313 0.026 Uiso 1 1 calc R
C11 C 0.3046(3) 1.0190(3) 0.0702(3) 0.0220(6) Uani 1 1 d .
C12 C 0.3891(3) 1.0253(2) 0.1686(2) 0.0205(5) Uani 1 1 d .
H13 H 0.4822 1.0634 0.1915 0.025 Uiso 1 1 calc R
C2 C 0.4031(3) 0.5974(2) 0.4039(2) 0.0184(5) Uani 1 1 d .
C3 C 0.4986(3) 0.5336(3) 0.3759(2) 0.0212(5) Uani 1 1 d .
H15 H 0.5675 0.5415 0.4367 0.025 Uiso 1 1 calc R
C4 C 0.4942(3) 0.4585(3) 0.2601(3) 0.0229(6) Uani 1 1 d .
C5 C 0.3900(3) 0.4477(2) 0.1698(2) 0.0212(5) Uani 1 1 d .
H17 H 0.3862 0.3985 0.0920 0.025 Uiso 1 1 calc R
C6 C 0.2920(3) 0.5088(2) 0.1936(2) 0.0181(5) Uani 1 1 d .
C1 C 0.2982(3) 0.5821(2) 0.3110(2) 0.0167(5) Uani 1 1 d .
C20 C 0.3603(3) 1.0765(3) 0.0026(3) 0.0312(7) Uani 1 1 d .
H20A H 0.3403 1.1515 0.0258 0.047 Uiso 1 1 calc R
H20B H 0.3184 1.0253 -0.0801 0.047 Uiso 1 1 calc R
H20C H 0.4575 1.0893 0.0193 0.047 Uiso 1 1 calc R
C19 C -0.0410(3) 0.8429(3) 0.0611(3) 0.0228(6) Uani 1 1 d .
H21A H -0.0850 0.8880 0.1168 0.034 Uiso 1 1 calc R
H21B H -0.0496 0.7668 0.0580 0.034 Uiso 1 1 calc R
H21C H -0.0836 0.8317 -0.0153 0.034 Uiso 1 1 calc R
C17 C 0.6002(3) 0.3918(3) 0.2333(3) 0.0317(7) Uani 1 1 d .
H22A H 0.6822 0.4334 0.2976 0.048 Uiso 1 1 calc R
H22B H 0.6201 0.3866 0.1628 0.048 Uiso 1 1 calc R
H22C H 0.5655 0.3130 0.2224 0.048 Uiso 1 1 calc R
C18 C 0.4119(3) 0.6825(3) 0.5289(2) 0.0233(6) Uani 1 1 d .
H23A H 0.4941 0.6889 0.5806 0.035 Uiso 1 1 calc R
H23B H 0.3340 0.6535 0.5496 0.035 Uiso 1 1 calc R
H23C H 0.4130 0.7595 0.5362 0.035 Uiso 1 1 calc R
C14 C 0.4293(3) 0.9795(2) 0.3377(2) 0.0188(5) Uani 1 1 d .
H24A H 0.4074 1.0303 0.4083 0.023 Uiso 1 1 calc R
H24B H 0.5229 1.0161 0.3446 0.023 Uiso 1 1 calc R
C7 C 0.1820(3) 0.4985(2) 0.0956(2) 0.0191(5) Uani 1 1 d .
H25A H 0.0939 0.4623 0.0996 0.023 Uiso 1 1 calc R
H25B H 0.1945 0.4453 0.0211 0.023 Uiso 1 1 calc R
C16 C 0.4625(3) 0.7506(2) 0.1977(2) 0.0197(5) Uani 1 1 d .
H26A H 0.5367 0.8029 0.1915 0.024 Uiso 1 1 calc R
H26B H 0.4961 0.6877 0.2036 0.024 Uiso 1 1 calc R
C15 C 0.3448(3) 0.6945(2) 0.0847(2) 0.0180(5) Uani 1 1 d .
H27A H 0.3658 0.6291 0.0242 0.022 Uiso 1 1 calc R
H27B H 0.3400 0.7534 0.0588 0.022 Uiso 1 1 calc R
Cl1 Cl 0.15877(10) 0.28549(10) 0.28749(9) 0.0479(2) Uani 1 1 d .
Cl2 Cl -0.06618(10) 0.35889(11) 0.20256(10) 0.0519(3) Uani 1 1 d .
Cl3 Cl -0.04253(14) 0.34347(11) 0.41807(12) 0.0653(4) Uani 1 1 d .
C28 C 0.0488(4) 0.3760(3) 0.3279(3) 0.0399(8) Uani 1 1 d .
H40 H 0.1047 0.4593 0.3731 0.048 Uiso 1 1 calc R

loop_
_atom_site_aniso_label
_atom_site_aniso_U_11
_atom_site_aniso_U_22
_atom_site_aniso_U_33
_atom_site_aniso_U_23
_atom_site_aniso_U_13
_atom_site_aniso_U_12
Ti1 0.0111(2) 0.0175(2) 0.0128(2) 0.00608(19) 0.00287(17) 0.00397(17)
S1 0.0139(3) 0.0198(3) 0.0137(3) 0.0070(3) 0.0025(2) 0.0048(2)
S2 0.0124(3) 0.0196(3) 0.0141(3) 0.0067(3) 0.0025(2) 0.0045(2)
O6 0.0187(10) 0.0320(12) 0.0175(10) 0.0020(9) 0.0037(8) 0.0014(9)
O4 0.0137(9) 0.0242(10) 0.0141(9) 0.0048(8) 0.0033(7) 0.0044(8)
O3 0.0138(9) 0.0214(10) 0.0155(9) 0.0051(8) 0.0029(7) 0.0021(7)
O5 0.0146(10) 0.0378(12) 0.0199(10) 0.0069(9) 0.0019(8) -0.0005(9)
O2 0.0129(8) 0.0192(9) 0.0162(9) 0.0078(8) 0.0044(7) 0.0057(7)
O1 0.0166(9) 0.0201(9) 0.0154(9) 0.0079(8) 0.0052(7) 0.0058(7)
N1 0.0130(10) 0.0178(11) 0.0150(10) 0.0077(9) 0.0028(8) 0.0047(8)
C21 0.0164(12) 0.0218(13) 0.0158(12) 0.0085(11) 0.0045(10) 0.0028(10)
C22 0.0161(12) 0.0209(13) 0.0170(12) 0.0107(11) 0.0036(10) 0.0043(10)
C23 0.0131(12) 0.0276(15) 0.0223(14) 0.0116(12) 0.0037(11) 0.0032(11)
C24 0.0188(13) 0.0302(15) 0.0245(14) 0.0141(13) 0.0114(11) 0.0118(12)
C25 0.0206(13) 0.0217(14) 0.0169(12) 0.0088(11) 0.0065(11) 0.0075(11)
C26 0.0169(12) 0.0177(12) 0.0160(12) 0.0082(10) 0.0039(10) 0.0060(10)
C27 0.0176(13) 0.0200(13) 0.0171(13) 0.0075(11) 0.0051(10) 0.0047(10)
C13 0.0163(12) 0.0147(12) 0.0197(13) 0.0067(11) 0.0049(10) 0.0055(10)
C8 0.0161(12) 0.0143(12) 0.0156(12) 0.0051(10) 0.0050(10) 0.0056(10)
C9 0.0164(12) 0.0162(12) 0.0185(13) 0.0066(11) 0.0043(10) 0.0067(10)
C10 0.0227(14) 0.0225(14) 0.0208(13) 0.0113(12) 0.0046(11) 0.0090(11)
C11 0.0245(14) 0.0243(14) 0.0244(14) 0.0145(12) 0.0115(12) 0.0119(12)
C12 0.0163(13) 0.0193(13) 0.0243(14) 0.0089(11) 0.0064(11) 0.0050(10)
C2 0.0184(13) 0.0179(13) 0.0193(13) 0.0108(11) 0.0036(10) 0.0028(10)
C3 0.0205(13) 0.0252(14) 0.0236(14) 0.0166(12) 0.0058(11) 0.0072(11)
C4 0.0243(14) 0.0261(15) 0.0291(15) 0.0186(13) 0.0128(12) 0.0124(12)
C5 0.0270(14) 0.0195(13) 0.0204(13) 0.0103(11) 0.0102(11) 0.0089(11)
C6 0.0185(13) 0.0184(13) 0.0162(12) 0.0087(11) 0.0032(10) 0.0032(10)
C1 0.0154(12) 0.0170(12) 0.0200(13) 0.0106(11) 0.0059(10) 0.0043(10)
C20 0.0275(16) 0.0403(18) 0.0400(18) 0.0291(16) 0.0131(14) 0.0123(14)
C19 0.0167(13) 0.0255(15) 0.0249(14) 0.0135(12) 0.0007(11) 0.0043(11)
C17 0.0367(17) 0.0397(18) 0.0359(17) 0.0245(15) 0.0187(14) 0.0254(15)
C18 0.0249(14) 0.0256(15) 0.0175(13) 0.0098(12) 0.0023(11) 0.0073(12)
C14 0.0136(12) 0.0174(13) 0.0191(13) 0.0051(11) 0.0015(10) 0.0025(10)
C7 0.0201(13) 0.0179(13) 0.0156(12) 0.0067(11) 0.0024(10) 0.0032(10)
C16 0.0144(12) 0.0241(14) 0.0180(13) 0.0069(11) 0.0067(10) 0.0061(11)
C15 0.0179(13) 0.0206(13) 0.0143(12) 0.0066(11) 0.0069(10) 0.0049(10)
Cl1 0.0424(5) 0.0715(7) 0.0575(6) 0.0479(6) 0.0232(4) 0.0252(5)
Cl2 0.0371(5) 0.0697(7) 0.0611(6) 0.0385(6) 0.0167(4) 0.0213(5)
Cl3 0.0966(9) 0.0641(7) 0.0846(8) 0.0557(7) 0.0659(8) 0.0437(7)
C28 0.044(2) 0.043(2) 0.041(2) 0.0250(17) 0.0196(17) 0.0088(16)

loop_
_atom_type_symbol
_atom_type_description
_atom_type_scat_dispersion_real
_atom_type_scat_dispersion_imag
_atom_type_scat_source
C C 0.0033 0.0016 'International Tables Vol C Tables 4.2.6.8 and 6.1.1.4'
H H 0.0000 0.0000 'International Tables Vol C Tables 4.2.6.8 and 6.1.1.4'
Cl Cl 0.1484 0.1585 'International Tables Vol C Tables 4.2.6.8 and 6.1.1.4'
N N 0.0061 0.0033 'International Tables Vol C Tables 4.2.6.8 and 6.1.1.4'
O O 0.0106 0.0060 'International Tables Vol C Tables 4.2.6.8 and 6.1.1.4'
S S 0.1246 0.1234 'International Tables Vol C Tables 4.2.6.8 and 6.1.1.4'
Ti Ti 0.2776 0.4457 'International Tables Vol C Tables 4.2.6.8 and 6.1.1.4'

loop_
_geom_angle_atom_site_label_1
_geom_angle_atom_site_label_2
_geom_angle_atom_site_label_3
_geom_angle
O2 Ti1 O1 161.33(8)
O2 Ti1 O3 94.17(8)
O1 Ti1 O3 92.26(8)
O2 Ti1 O4 91.97(8)
O1 Ti1 O4 92.85(8)
O3 Ti1 O4 144.72(7)
O2 Ti1 N1 95.90(8)
O1 Ti1 N1 102.75(8)
O3 Ti1 N1 72.42(8)
O4 Ti1 N1 72.40(8)
O2 Ti1 S1 82.04(6)
O1 Ti1 S1 83.65(6)
O3 Ti1 S1 70.46(5)
O4 Ti1 S1 144.81(6)
N1 Ti1 S1 142.55(6)
O2 Ti1 S2 82.09(6)
O1 Ti1 S2 82.59(6)
O3 Ti1 S2 144.94(6)
O4 Ti1 S2 70.32(5)
N1 Ti1 S2 142.56(6)
S1 Ti1 S2 74.51(2)
C15 S1 C7 104.08(12)
C15 S1 Ti1 112.51(9)
C7 S1 Ti1 100.36(9)
C16 S2 C14 103.66(13)
C16 S2 Ti1 112.60(9)
C14 S2 Ti1 99.95(8)
C27 O4 Ti1 124.29(17)
C21 O3 Ti1 124.70(17)
C8 O2 Ti1 142.53(16)
C1 O1 Ti1 137.44(16)
C26 N1 C22 120.7(2)
C26 N1 Ti1 119.67(17)
C22 N1 Ti1 119.56(17)
O5 C21 O3 126.4(3)
O5 C21 C22 122.0(2)
O3 C21 C22 111.6(2)
N1 C22 C23 121.6(2)
N1 C22 C21 111.4(2)
C23 C22 C21 127.0(2)
C22 C23 C24 118.2(3)
C22 C23 H3 120.9
C24 C23 H3 120.9
C23 C24 C25 119.9(2)
C23 C24 H4 120.1
C25 C24 H4 120.1
C26 C25 C24 118.0(3)
C26 C25 H5 121.0
C24 C25 H5 121.0
N1 C26 C25 121.6(2)
N1 C26 C27 111.9(2)
C25 C26 C27 126.4(2)
O6 C27 O4 126.3(2)
O6 C27 C26 122.0(2)
O4 C27 C26 111.7(2)
C8 C13 C12 118.6(2)
C8 C13 C14 120.5(2)
C12 C13 C14 120.9(2)
O2 C8 C13 119.0(2)
O2 C8 C9 119.3(2)
C13 C8 C9 121.6(2)
C10 C9 C8 117.8(2)
C10 C9 C19 122.6(2)
C8 C9 C19 119.5(2)
C9 C10 C11 122.3(3)
C9 C10 H11 118.8
C11 C10 H11 118.8
C12 C11 C10 118.2(2)
C12 C11 C20 121.3(3)
C10 C11 C20 120.5(3)
C11 C12 C13 121.3(3)
C11 C12 H13 119.3
C13 C12 H13 119.3
C3 C2 C1 117.9(2)
C3 C2 C18 122.1(2)
C1 C2 C18 120.0(2)
C4 C3 C2 122.3(3)
C4 C3 H15 118.9
C2 C3 H15 118.9
C3 C4 C5 118.1(2)
C3 C4 C17 120.8(3)
C5 C4 C17 121.1(3)
C6 C5 C4 121.5(3)
C6 C5 H17 119.2
C4 C5 H17 119.2
C5 C6 C1 118.8(2)
C5 C6 C7 121.1(2)
C1 C6 C7 120.1(2)
O1 C1 C6 119.4(2)
O1 C1 C2 119.3(2)
C6 C1 C2 121.3(2)
C11 C20 H20A 109.5
C11 C20 H20B 109.5
H20A C20 H20B 109.5
C11 C20 H20C 109.5
H20A C20 H20C 109.5
H20B C20 H20C 109.5
C9 C19 H21A 109.5
C9 C19 H21B 109.5
H21A C19 H21B 109.5
C9 C19 H21C 109.5
H21A C19 H21C 109.5
H21B C19 H21C 109.5
C4 C17 H22A 109.5
C4 C17 H22B 109.5
H22A C17 H22B 109.5
C4 C17 H22C 109.5
H22A C17 H22C 109.5
H22B C17 H22C 109.5
C2 C18 H23A 109.5
C2 C18 H23B 109.5
H23A C18 H23B 109.5
C2 C18 H23C 109.5
H23A C18 H23C 109.5
H23B C18 H23C 109.5
C13 C14 S2 115.23(19)
C13 C14 H24A 108.5
S2 C14 H24A 108.5
C13 C14 H24B 108.5
S2 C14 H24B 108.5
H24A C14 H24B 107.5
C6 C7 S1 114.98(19)
C6 C7 H25A 108.5
S1 C7 H25A 108.5
C6 C7 H25B 108.5
S1 C7 H25B 108.5
H25A C7 H25B 107.5
C15 C16 S2 115.07(18)
C15 C16 H26A 108.5
S2 C16 H26A 108.5
C15 C16 H26B 108.5
S2 C16 H26B 108.5
H26A C16 H26B 107.5
C16 C15 S1 115.25(18)
C16 C15 H27A 108.5
S1 C15 H27A 108.5
C16 C15 H27B 108.5
S1 C15 H27B 108.5
H27A C15 H27B 107.5
Cl2 C28 Cl1 110.8(2)
Cl2 C28 Cl3 110.1(2)
Cl1 C28 Cl3 111.2(2)
Cl2 C28 H40 108.2
Cl1 C28 H40 108.2
Cl3 C28 H40 108.2

loop_
_geom_bond_atom_site_label_1
_geom_bond_atom_site_label_2
_geom_bond_distance
Ti1 O2 1.8427(18)
Ti1 O1 1.8573(19)
Ti1 O3 2.0419(19)
Ti1 O4 2.0562(19)
Ti1 N1 2.148(2)
Ti1 S1 2.6620(8)
Ti1 S2 2.6910(8)
S1 C15 1.813(3)
S1 C7 1.822(3)
S2 C16 1.807(3)
S2 C14 1.829(3)
O6 C27 1.217(3)
O4 C27 1.307(3)
O3 C21 1.302(3)
O5 C21 1.217(3)
O2 C8 1.352(3)
O1 C1 1.361(3)
N1 C26 1.331(3)
N1 C22 1.334(3)
C21 C22 1.509(4)
C22 C23 1.379(4)
C23 C24 1.392(4)
C23 H3 0.9300
C24 C25 1.394(4)
C24 H4 0.9300
C25 C26 1.383(4)
C25 H5 0.9300
C26 C27 1.504(4)
C13 C8 1.401(4)
C13 C12 1.401(4)
C13 C14 1.504(4)
C8 C9 1.403(4)
C9 C10 1.389(4)
C9 C19 1.507(4)
C10 C11 1.405(4)
C10 H11 0.9300
C11 C12 1.393(4)
C11 C20 1.509(4)
C12 H13 0.9300
C2 C3 1.396(4)
C2 C1 1.402(4)
C2 C18 1.506(4)
C3 C4 1.393(4)
C3 H15 0.9300
C4 C5 1.398(4)
C4 C17 1.511(4)
C5 C6 1.392(4)
C5 H17 0.9300
C6 C1 1.400(4)
C6 C7 1.505(4)
C20 H20A 0.9600
C20 H20B 0.9600
C20 H20C 0.9600
C19 H21A 0.9600
C19 H21B 0.9600
C19 H21C 0.9600
C17 H22A 0.9600
C17 H22B 0.9600
C17 H22C 0.9600
C18 H23A 0.9600
C18 H23B 0.9600
C18 H23C 0.9600
C14 H24A 0.9700
C14 H24B 0.9700
C7 H25A 0.9700
C7 H25B 0.9700
C16 C15 1.532(4)
C16 H26A 0.9700
C16 H26B 0.9700
C15 H27A 0.9700
C15 H27B 0.9700
Cl1 C28 1.761(4)
Cl2 C28 1.760(4)
Cl3 C28 1.775(3)
C28 H40 0.9800

loop_
_geom_torsion_atom_site_label_1
_geom_torsion_atom_site_label_2
_geom_torsion_atom_site_label_3
_geom_torsion_atom_site_label_4
_geom_torsion
O2 Ti1 S1 C15 72.94(11)
O1 Ti1 S1 C15 -95.04(11)
O3 Ti1 S1 C15 170.27(11)
O4 Ti1 S1 C15 -9.12(15)
N1 Ti1 S1 C15 162.26(13)
S2 Ti1 S1 C15 -11.00(10)
O2 Ti1 S1 C7 -176.97(10)
O1 Ti1 S1 C7 15.04(11)
O3 Ti1 S1 C7 -79.64(11)
O4 Ti1 S1 C7 100.97(13)
N1 Ti1 S1 C7 -87.65(13)
S2 Ti1 S1 C7 99.08(9)
O2 Ti1 S2 C16 -89.68(12)
O1 Ti1 S2 C16 79.62(12)
O3 Ti1 S2 C16 -3.70(15)
O4 Ti1 S2 C16 175.35(12)
N1 Ti1 S2 C16 -179.07(14)
S1 Ti1 S2 C16 -5.80(10)
O2 Ti1 S2 C14 19.76(10)
O1 Ti1 S2 C14 -170.94(10)
O3 Ti1 S2 C14 105.74(13)
O4 Ti1 S2 C14 -75.21(10)
N1 Ti1 S2 C14 -69.63(13)
S1 Ti1 S2 C14 103.64(9)
O2 Ti1 O4 C27 94.4(2)
O1 Ti1 O4 C27 -103.6(2)
O3 Ti1 O4 C27 -5.6(3)
N1 Ti1 O4 C27 -1.1(2)
S1 Ti1 O4 C27 173.37(16)
S2 Ti1 O4 C27 175.3(2)
O2 Ti1 O3 C21 -89.9(2)
O1 Ti1 O3 C21 107.6(2)
O4 Ti1 O3 C21 9.5(3)
N1 Ti1 O3 C21 5.0(2)
S1 Ti1 O3 C21 -169.9(2)
S2 Ti1 O3 C21 -172.06(16)
O1 Ti1 O2 C8 3.6(5)
O3 Ti1 O2 C8 -106.2(3)
O4 Ti1 O2 C8 108.5(3)
N1 Ti1 O2 C8 -179.0(3)
S1 Ti1 O2 C8 -36.7(3)
S2 Ti1 O2 C8 38.7(3)
O2 Ti1 O1 C1 3.7(4)
O3 Ti1 O1 C1 113.8(2)
O4 Ti1 O1 C1 -101.1(3)
N1 Ti1 O1 C1 -173.7(2)
S1 Ti1 O1 C1 43.8(2)
S2 Ti1 O1 C1 -31.4(2)
O2 Ti1 N1 C26 -88.84(19)
O1 Ti1 N1 C26 90.32(19)
O3 Ti1 N1 C26 178.6(2)
O4 Ti1 N1 C26 1.36(18)
S1 Ti1 N1 C26 -173.44(14)
S2 Ti1 N1 C26 -4.2(2)
O2 Ti1 N1 C22 89.3(2)
O1 Ti1 N1 C22 -91.5(2)
O3 Ti1 N1 C22 -3.18(18)
O4 Ti1 N1 C22 179.5(2)
S1 Ti1 N1 C22 4.7(2)
S2 Ti1 N1 C22 174.03(15)
Ti1 O3 C21 O5 173.8(2)
Ti1 O3 C21 C22 -5.6(3)
C26 N1 C22 C23 -1.1(4)
Ti1 N1 C22 C23 -179.3(2)
C26 N1 C22 C21 179.6(2)
Ti1 N1 C22 C21 1.5(3)
O5 C21 C22 N1 -177.2(3)
O3 C21 C22 N1 2.3(3)
O5 C21 C22 C23 3.7(4)
O3 C21 C22 C23 -176.9(3)
N1 C22 C23 C24 0.5(4)
C21 C22 C23 C24 179.6(3)
C22 C23 C24 C25 0.2(4)
C23 C24 C25 C26 -0.4(4)
C22 N1 C26 C25 1.0(4)
Ti1 N1 C26 C25 179.13(19)
C22 N1 C26 C27 -179.6(2)
Ti1 N1 C26 C27 -1.4(3)
C24 C25 C26 N1 -0.2(4)
C24 C25 C26 C27 -179.6(3)
Ti1 O4 C27 O6 179.9(2)
Ti1 O4 C27 C26 0.8(3)
N1 C26 C27 O6 -178.8(3)
C25 C26 C27 O6 0.7(4)
N1 C26 C27 O4 0.4(3)
C25 C26 C27 O4 179.9(2)
Ti1 O2 C8 C13 -61.7(4)
Ti1 O2 C8 C9 117.1(3)
C12 C13 C8 O2 -178.3(2)
C14 C13 C8 O2 2.4(4)
C12 C13 C8 C9 2.9(4)
C14 C13 C8 C9 -176.3(2)
O2 C8 C9 C10 179.1(2)
C13 C8 C9 C10 -2.2(4)
O2 C8 C9 C19 -2.4(4)
C13 C8 C9 C19 176.3(2)
C8 C9 C10 C11 -0.4(4)
C19 C9 C10 C11 -178.9(3)
C9 C10 C11 C12 2.1(4)
C9 C10 C11 C20 -177.0(3)
C10 C11 C12 C13 -1.3(4)
C20 C11 C12 C13 177.7(3)
C8 C13 C12 C11 -1.1(4)
C14 C13 C12 C11 178.1(2)
C1 C2 C3 C4 1.4(4)
C18 C2 C3 C4 -177.3(3)
C2 C3 C4 C5 0.1(4)
C2 C3 C4 C17 179.4(3)
C3 C4 C5 C6 -0.6(4)
C17 C4 C5 C6 -179.9(3)
C4 C5 C6 C1 -0.4(4)
C4 C5 C6 C7 178.7(2)
Ti1 O1 C1 C6 -64.2(3)
Ti1 O1 C1 C2 113.7(3)
C5 C6 C1 O1 179.8(2)
C7 C6 C1 O1 0.7(4)
C5 C6 C1 C2 1.9(4)
C7 C6 C1 C2 -177.2(2)
C3 C2 C1 O1 179.8(2)
C18 C2 C1 O1 -1.6(4)
C3 C2 C1 C6 -2.4(4)
C18 C2 C1 C6 176.3(2)
C8 C13 C14 S2 54.4(3)
C12 C13 C14 S2 -124.8(2)
C16 S2 C14 C13 58.4(2)
Ti1 S2 C14 C13 -57.96(19)
C5 C6 C7 S1 -121.6(2)
C1 C6 C7 S1 57.5(3)
C15 S1 C7 C6 60.1(2)
Ti1 S1 C7 C6 -56.5(2)
C14 S2 C16 C15 -81.4(2)
Ti1 S2 C16 C15 25.7(2)
S2 C16 C15 S1 -36.8(3)
C7 S1 C15 C16 -77.2(2)
Ti1 S1 C15 C16 30.5(2)
